data_4105579
loop_
_publ_author_name
'Bin Xiao'
'Tian-Jun Gong'
'Jun Xu'
'Zhao-Jing Liu'
'Lei Liu'

_publ_section_title
;
 Palladium-Catalyzed Intermolecular directed C-H Amidation of Aromatic
 Ketones
;
_journal_name_full 'Journal of the American Chemical Society'
_journal_page_first 1466
_journal_page_last 1474
_journal_paper_doi 10.1021/ja108450m
_journal_volume 133
_journal_year 2011
_chemical_absolute_configuration ad
_chemical_formula_sum 'C28 H33 Cl3 F3 N O6 Pd S2'
_chemical_formula_weight 813.42
_chemical_name_systematic
;
 ?
;
_space_group_IT_number 19
_symmetry_cell_setting orthorhombic
_symmetry_space_group_name_Hall 'P 2ac 2ab'
_symmetry_space_group_name_H-M 'P 21 21 21'
_atom_sites_solution_hydrogens geom
_atom_sites_solution_primary direct
_atom_sites_solution_secondary difmap
_audit_creation_method SHELXL-97
_cell_angle_alpha 90.00
_cell_angle_beta 90.00
_cell_angle_gamma 90.00
_cell_formula_units_Z 4
_cell_length_a 9.8001(3)
_cell_length_b 17.2851(8)
_cell_length_c 19.9404(5)
_cell_measurement_reflns_used 5415
_cell_measurement_temperature 291(2)
_cell_measurement_theta_max 69.5554
_cell_measurement_theta_min 2.2148
_cell_volume 3377.8(2)
_computing_cell_refinement 'CrysAlisPro (Oxford Diffraction Ltd.)'
_computing_data_collection 'CrysAlisPro (Oxford Diffraction Ltd.)'
_computing_data_reduction 'CrysAlisPro (Oxford Diffraction Ltd.)'
_computing_molecular_graphics 'Ortep-3 (L. J. Farrugia, 2001)'
_computing_publication_material SHELXL-97
_computing_structure_refinement 'SHELXL-97 (Sheldrick, 1997)'
_computing_structure_solution 'SHELXS-97 (Sheldrick, 1997)'
_diffrn_ambient_temperature 291(2)
_diffrn_detector_area_resol_mean 15.9149
_diffrn_measured_fraction_theta_full 0.990
_diffrn_measured_fraction_theta_max 0.990
_diffrn_measurement_device_type 'Gemini S Ultra, Oxford Diffraction'
_diffrn_measurement_method '\w scans'
_diffrn_radiation_monochromator mirror
_diffrn_radiation_source 'Enhance Ultra (Cu) X-ray Source'
_diffrn_radiation_type CuK\a
_diffrn_radiation_wavelength 1.54184
_diffrn_reflns_av_R_equivalents 0.0481
_diffrn_reflns_av_sigmaI/netI 0.0700
_diffrn_reflns_limit_h_max 11
_diffrn_reflns_limit_h_min -9
_diffrn_reflns_limit_k_max 19
_diffrn_reflns_limit_k_min -20
_diffrn_reflns_limit_l_max 24
_diffrn_reflns_limit_l_min -24
_diffrn_reflns_number 19132
_diffrn_reflns_theta_full 69.81
_diffrn_reflns_theta_max 69.81
_diffrn_reflns_theta_min 3.38
_exptl_absorpt_coefficient_mu 8.276
_exptl_absorpt_correction_T_max 0.2413
_exptl_absorpt_correction_T_min 0.1903
_exptl_absorpt_correction_type multi-scan
_exptl_absorpt_process_details
;
CrysAlisPro, Oxford Diffraction Ltd.,
Version 1.171.33.52 (release 06-11-2009 CrysAlis171 .NET)
(compiled Nov  6 2009,16:24:50)
empirical absorption correction using spherical harmonics,
 implemented in SCALE3 ABSPACK scaling algorithm.
;
_exptl_crystal_colour colorless
_exptl_crystal_density_diffrn 1.600
_exptl_crystal_description block
_exptl_crystal_F_000 1648
_exptl_crystal_size_max 0.30
_exptl_crystal_size_mid 0.30
_exptl_crystal_size_min 0.24
_refine_diff_density_max 0.751
_refine_diff_density_min -0.558
_refine_diff_density_rms 0.081
_refine_ls_abs_structure_details 'Flack H D (1983), Acta Cryst. A39, 876-881'
_refine_ls_abs_structure_Flack 0.230(12)
_refine_ls_extinction_method none
_refine_ls_goodness_of_fit_ref 1.017
_refine_ls_hydrogen_treatment mixed
_refine_ls_matrix_type full
_refine_ls_number_parameters 407
_refine_ls_number_reflns 6116
_refine_ls_number_restraints 28
_refine_ls_restrained_S_all 1.056
_refine_ls_R_factor_all 0.0651
_refine_ls_R_factor_gt 0.0500
_refine_ls_shift/su_max 0.014
_refine_ls_shift/su_mean 0.001
_refine_ls_structure_factor_coef Fsqd
_refine_ls_weighting_details 'calc w=1/[\s^2^(Fo^2^)+(0.0575P)^2^+0.0000P] where P=(Fo^2^+2Fc^2^)/3'
_refine_ls_weighting_scheme calc
_refine_ls_wR_factor_gt 0.1176
_refine_ls_wR_factor_ref 0.1225
_reflns_number_gt 4737
_reflns_number_total 6116
_reflns_threshold_expression >2sigma(I)
_cod_data_source_file ja108450m_si_003.cif
_cod_data_source_block 100513
_cod_database_code 4105579

loop_
_symmetry_equiv_pos_as_xyz
'x, y, z'
'-x+1/2, -y, z+1/2'
'x+1/2, -y+1/2, -z'
'-x, y+1/2, -z+1/2'

loop_
_atom_site_label
_atom_site_type_symbol
_atom_site_fract_x
_atom_site_fract_y
_atom_site_fract_z
_atom_site_U_iso_or_equiv
_atom_site_adp_type
_atom_site_occupancy
_atom_site_symmetry_multiplicity
_atom_site_calc_flag
_atom_site_refinement_flags
Pd1 Pd 0.30469(5) 0.21503(3) 0.87790(2) 0.04454(14) Uani 1 1 d .
S2 S 0.1994(2) 0.38342(11) 0.94724(8) 0.0480(4) Uani 1 1 d .
S1 S 0.2071(2) 0.16566(11) 1.02246(9) 0.0478(4) Uani 1 1 d .
Cl1 Cl 0.2598(3) 0.2290(3) 1.32803(13) 0.1278(15) Uani 1 1 d .
O4 O 0.2732(5) 0.3644(3) 1.0068(3) 0.0628(15) Uani 1 1 d .
O1 O 0.2649(5) 0.2243(3) 0.7785(2) 0.0553(13) Uani 1 1 d .
O5 O 0.2171(6) 0.0844(3) 1.0127(3) 0.0650(15) Uani 1 1 d .
O6 O 0.0903(4) 0.2081(4) 0.9992(3) 0.0572(14) Uani 1 1 d .
O3 O 0.0570(5) 0.4008(4) 0.9577(3) 0.0678(16) Uani 1 1 d .
O2 O 0.2253(5) 0.3329(3) 0.8909(2) 0.0591(14) Uani 1 1 d .
N1 N 0.3427(5) 0.2044(4) 0.9816(3) 0.0421(14) Uani 1 1 d D
C6 C 0.3677(7) 0.1057(5) 0.7793(4) 0.0475(17) Uani 1 1 d .
F2 F 0.2169(8) 0.4987(4) 0.8639(4) 0.124(3) Uani 1 1 d .
F3 F 0.2561(7) 0.5295(3) 0.9655(4) 0.115(3) Uani 1 1 d .
C8 C 0.2561(7) 0.1692(5) 0.6697(4) 0.0471(18) Uani 1 1 d .
Cl3 Cl 0.4957(8) 0.5626(4) 1.1272(5) 0.252(3) Uani 1 1 d DU
F1 F 0.4036(6) 0.4690(4) 0.9103(4) 0.119(3) Uani 1 1 d .
C2 C 0.4376(7) 0.0587(5) 0.8856(4) 0.0535(18) Uani 1 1 d .
H2 H 0.4408 0.0645 0.9320 0.064 Uiso 1 1 calc R
C7 C 0.2961(8) 0.1669(4) 0.7424(3) 0.0484(16) Uani 1 1 d .
C20 C 0.2315(7) 0.1862(5) 1.1073(4) 0.053(2) Uani 1 1 d .
C5 C 0.4256(8) 0.0380(5) 0.7496(4) 0.0549(19) Uani 1 1 d .
H5 H 0.4199 0.0314 0.7034 0.066 Uiso 1 1 calc R
C1 C 0.3782(7) 0.1147(5) 0.8492(4) 0.0502(19) Uani 1 1 d .
C3 C 0.4947(7) -0.0077(5) 0.8576(4) 0.0495(18) Uani 1 1 d .
C4 C 0.4904(7) -0.0185(5) 0.7881(4) 0.0527(19) Uani 1 1 d .
C10 C 0.3432(10) 0.1801(6) 0.5514(4) 0.076(3) Uani 1 1 d .
H10 H 0.4245 0.1861 0.5233 0.091 Uiso 1 1 calc R
C18 C 0.5505(9) -0.0894(5) 0.7556(5) 0.069(3) Uani 1 1 d .
H18A H 0.6482 -0.0858 0.7559 0.104 Uiso 1 1 calc R
H18B H 0.5188 -0.0931 0.7102 0.104 Uiso 1 1 calc R
H18C H 0.5227 -0.1346 0.7801 0.104 Uiso 1 1 calc R
C24 C 0.1792(9) 0.2640(6) 1.2027(4) 0.079(3) Uani 1 1 d .
H24 H 0.1377 0.3072 1.2216 0.094 Uiso 1 1 calc R
C16 C 0.1798(9) 0.0952(5) 0.6500(4) 0.057(2) Uani 1 1 d .
H16A H 0.2377 0.0506 0.6581 0.069 Uiso 1 1 calc R
H16B H 0.0986 0.0898 0.6774 0.069 Uiso 1 1 calc R
C13 C 0.1632(9) 0.2385(5) 0.6572(4) 0.064(2) Uani 1 1 d .
H13A H 0.2105 0.2859 0.6691 0.077 Uiso 1 1 calc R
H13B H 0.0824 0.2345 0.6851 0.077 Uiso 1 1 calc R
C21 C 0.3076(10) 0.1352(6) 1.1471(4) 0.073(2) Uani 1 1 d .
H21 H 0.3497 0.0923 1.1279 0.088 Uiso 1 1 calc R
C15 C 0.1393(9) 0.0977(6) 0.5758(5) 0.069(3) Uani 1 1 d .
H15 H 0.0912 0.0499 0.5640 0.083 Uiso 1 1 calc R
C14 C 0.0453(10) 0.1664(6) 0.5647(5) 0.086(3) Uani 1 1 d .
H14A H -0.0355 0.1613 0.5924 0.103 Uiso 1 1 calc R
H14B H 0.0167 0.1682 0.5181 0.103 Uiso 1 1 calc R
C25 C 0.1678(8) 0.2504(5) 1.1359(4) 0.063(2) Uani 1 1 d .
H25 H 0.1173 0.2839 1.1092 0.075 Uiso 1 1 calc R
C19 C 0.5586(11) -0.0687(5) 0.9004(5) 0.080(3) Uani 1 1 d .
H19A H 0.5086 -0.1162 0.8957 0.120 Uiso 1 1 calc R
H19B H 0.5571 -0.0525 0.9464 0.120 Uiso 1 1 calc R
H19C H 0.6514 -0.0767 0.8865 0.120 Uiso 1 1 calc R
C9 C 0.3871(8) 0.1780(5) 0.6256(4) 0.064(2) Uani 1 1 d .
H9A H 0.4346 0.2254 0.6372 0.077 Uiso 1 1 calc R
H9B H 0.4482 0.1348 0.6334 0.077 Uiso 1 1 calc R
C17 C 0.2726(10) 0.1040(6) 0.5337(4) 0.075(3) Uani 1 1 d .
H17A H 0.3324 0.0607 0.5436 0.090 Uiso 1 1 calc R
H17B H 0.2511 0.1028 0.4862 0.090 Uiso 1 1 calc R
C11 C 0.2506(12) 0.2483(6) 0.5407(5) 0.094(4) Uani 1 1 d .
H11A H 0.2261 0.2516 0.4936 0.113 Uiso 1 1 calc R
H11B H 0.2983 0.2955 0.5528 0.113 Uiso 1 1 calc R
C26 C 0.2704(10) 0.4762(7) 0.9200(5) 0.081(3) Uani 1 1 d .
C22 C 0.3198(11) 0.1490(8) 1.2155(5) 0.098(4) Uani 1 1 d .
H22 H 0.3712 0.1163 1.2425 0.118 Uiso 1 1 calc R
C12 C 0.1214(12) 0.2411(6) 0.5828(5) 0.081(3) Uani 1 1 d .
H12 H 0.0622 0.2858 0.5748 0.097 Uiso 1 1 calc R
C23 C 0.2530(8) 0.2132(9) 1.2427(5) 0.088(3) Uani 1 1 d .
Cl2 Cl 0.3835(8) 0.4331(5) 1.2216(4) 0.259(3) Uani 1 1 d DU
C28 C 0.490(2) 0.4644(9) 1.1147(11) 0.185(8) Uani 1 1 d DU
H28A H 0.4248 0.4597 1.0784 0.222 Uiso 1 1 calc R
H28B H 0.5781 0.4543 1.0941 0.222 Uiso 1 1 calc R
C27 C 0.4656(17) 0.3912(12) 1.1541(9) 0.179(7) Uani 1 1 d DU
H27A H 0.5500 0.3659 1.1670 0.215 Uiso 1 1 calc R
H27B H 0.4075 0.3550 1.1302 0.215 Uiso 1 1 calc R
H1B H 0.412(5) 0.177(3) 0.997(3) 0.05(2) Uiso 1 1 d D
H1A H 0.343(6) 0.252(2) 0.999(3) 0.04(2) Uiso 1 1 d D

loop_
_atom_site_aniso_label
_atom_site_aniso_U_11
_atom_site_aniso_U_22
_atom_site_aniso_U_33
_atom_site_aniso_U_23
_atom_site_aniso_U_13
_atom_site_aniso_U_12
Pd1 0.0528(2) 0.0433(3) 0.0375(2) -0.0036(3) -0.0014(2) 0.0037(3)
S2 0.0558(9) 0.0443(10) 0.0439(8) -0.0017(7) 0.0029(9) 0.0024(10)
S1 0.0480(9) 0.0468(10) 0.0485(9) -0.0001(8) 0.0025(8) -0.0022(9)
Cl1 0.1043(18) 0.227(5) 0.0518(12) -0.023(2) -0.0025(11) 0.013(2)
O4 0.076(4) 0.055(4) 0.058(3) -0.010(3) -0.011(3) 0.005(3)
O1 0.078(3) 0.051(3) 0.037(2) -0.003(3) -0.008(2) 0.011(3)
O5 0.070(3) 0.042(3) 0.083(4) -0.003(3) 0.007(3) -0.006(3)
O6 0.044(2) 0.064(4) 0.064(3) 0.002(3) 0.002(2) 0.012(3)
O3 0.058(3) 0.064(4) 0.081(4) 0.001(4) 0.009(3) 0.011(3)
O2 0.084(4) 0.045(3) 0.048(3) -0.005(2) -0.005(2) 0.013(3)
N1 0.041(3) 0.045(4) 0.040(3) 0.001(3) -0.006(2) 0.002(3)
C6 0.057(4) 0.045(5) 0.041(4) 0.008(3) 0.008(3) 0.007(3)
F2 0.188(6) 0.092(5) 0.092(5) 0.039(4) 0.015(5) 0.006(5)
F3 0.165(6) 0.057(4) 0.124(5) -0.021(4) 0.048(4) -0.019(4)
C8 0.064(4) 0.038(4) 0.040(4) -0.006(3) -0.003(3) 0.003(3)
Cl3 0.353(7) 0.154(5) 0.250(7) -0.014(5) -0.012(6) -0.043(5)
F1 0.097(4) 0.106(6) 0.153(7) -0.007(5) 0.041(4) -0.027(4)
C2 0.064(4) 0.053(5) 0.043(4) -0.002(4) 0.000(3) 0.008(4)
C7 0.056(4) 0.049(4) 0.040(3) -0.007(3) 0.005(3) -0.002(4)
C20 0.050(4) 0.057(5) 0.053(5) 0.004(4) 0.007(3) 0.001(3)
C5 0.067(4) 0.049(5) 0.049(4) -0.005(4) 0.004(3) 0.006(4)
C1 0.042(4) 0.056(5) 0.052(4) -0.006(4) 0.006(3) 0.005(4)
C3 0.055(4) 0.047(5) 0.047(4) -0.003(4) -0.002(3) 0.005(4)
C4 0.061(4) 0.044(5) 0.054(4) -0.007(4) 0.003(3) 0.003(4)
C10 0.111(8) 0.072(7) 0.046(5) -0.001(5) 0.011(4) -0.017(6)
C18 0.081(6) 0.066(6) 0.060(5) -0.014(5) 0.002(4) 0.031(5)
C24 0.074(5) 0.098(8) 0.064(5) -0.015(5) 0.010(4) 0.011(6)
C16 0.069(5) 0.046(5) 0.058(4) 0.003(4) 0.000(4) -0.001(4)
C13 0.091(6) 0.049(5) 0.052(4) -0.004(4) -0.012(4) 0.005(4)
C21 0.088(5) 0.076(6) 0.057(4) 0.017(4) 0.006(5) 0.024(6)
C15 0.087(6) 0.055(6) 0.065(6) -0.008(5) -0.020(5) -0.009(5)
C14 0.102(7) 0.078(8) 0.077(7) -0.019(6) -0.040(6) 0.016(6)
C25 0.062(5) 0.070(6) 0.055(5) -0.004(4) -0.006(3) 0.006(4)
C19 0.123(8) 0.054(6) 0.062(6) 0.017(5) -0.003(5) 0.026(6)
C9 0.078(5) 0.059(5) 0.055(5) 0.002(5) 0.009(4) -0.017(4)
C17 0.118(8) 0.062(6) 0.045(4) -0.011(4) -0.002(5) 0.008(6)
C11 0.177(12) 0.052(6) 0.053(5) 0.007(5) -0.019(6) -0.007(7)
C26 0.103(8) 0.066(7) 0.075(6) -0.006(6) 0.039(5) -0.010(6)
C22 0.103(8) 0.126(11) 0.067(6) 0.031(7) 0.010(6) 0.036(8)
C12 0.141(8) 0.052(6) 0.049(5) -0.004(4) -0.029(5) 0.011(6)
C23 0.063(5) 0.144(11) 0.056(5) -0.004(8) 0.003(4) 0.011(7)
Cl2 0.269(6) 0.316(8) 0.191(6) 0.006(6) 0.026(5) -0.074(6)
C28 0.228(11) 0.168(11) 0.160(11) -0.032(9) 0.025(9) 0.018(9)
C27 0.154(9) 0.208(12) 0.176(11) -0.060(9) 0.036(8) -0.026(9)

loop_
_atom_type_symbol
_atom_type_description
_atom_type_scat_dispersion_real
_atom_type_scat_dispersion_imag
_atom_type_scat_source
C C 0.0181 0.0091 'International Tables Vol C Tables 4.2.6.8 and 6.1.1.4'
H H 0.0000 0.0000 'International Tables Vol C Tables 4.2.6.8 and 6.1.1.4'
N N 0.0311 0.0180 'International Tables Vol C Tables 4.2.6.8 and 6.1.1.4'
O O 0.0492 0.0322 'International Tables Vol C Tables 4.2.6.8 and 6.1.1.4'
F F 0.0727 0.0534 'International Tables Vol C Tables 4.2.6.8 and 6.1.1.4'
S S 0.3331 0.5567 'International Tables Vol C Tables 4.2.6.8 and 6.1.1.4'
Cl Cl 0.3639 0.7018 'International Tables Vol C Tables 4.2.6.8 and 6.1.1.4'
Pd Pd 0.1215 3.9337 'International Tables Vol C Tables 4.2.6.8 and 6.1.1.4'

loop_
_geom_angle_atom_site_label_1
_geom_angle_atom_site_label_2
_geom_angle_atom_site_label_3
_geom_angle
C1 Pd1 O1 81.7(3)
C1 Pd1 N1 98.3(3)
O1 Pd1 N1 178.9(2)
C1 Pd1 O2 169.7(3)
O1 Pd1 O2 88.5(2)
N1 Pd1 O2 91.6(2)
O4 S2 O3 114.7(4)
O4 S2 O2 114.7(3)
O3 S2 O2 114.1(4)
O4 S2 C26 104.8(5)
O3 S2 C26 103.2(4)
O2 S2 C26 103.4(4)
O5 S1 O6 121.1(4)
O5 S1 N1 105.7(3)
O6 S1 N1 105.5(3)
O5 S1 C20 108.9(4)
O6 S1 C20 108.5(3)
N1 S1 C20 106.1(3)
C7 O1 Pd1 116.7(5)
S2 O2 Pd1 135.6(3)
S1 N1 Pd1 111.5(3)
S1 N1 H1B 103(5)
Pd1 N1 H1B 122(5)
S1 N1 H1A 100(4)
Pd1 N1 H1A 108(5)
H1B N1 H1A 111(6)
C1 C6 C5 118.2(7)
C1 C6 C7 116.9(7)
C5 C6 C7 124.9(7)
C7 C8 C13 109.5(6)
C7 C8 C16 110.6(6)
C13 C8 C16 108.8(6)
C7 C8 C9 109.3(6)
C13 C8 C9 108.8(7)
C16 C8 C9 109.8(6)
C1 C2 C3 123.4(8)
C1 C2 H2 118.3
C3 C2 H2 118.3
O1 C7 C6 113.3(6)
O1 C7 C8 117.9(7)
C6 C7 C8 128.9(7)
C25 C20 C21 120.5(7)
C25 C20 S1 119.8(6)
C21 C20 S1 119.6(7)
C4 C5 C6 121.7(7)
C4 C5 H5 119.2
C6 C5 H5 119.2
C2 C1 C6 119.2(7)
C2 C1 Pd1 129.6(6)
C6 C1 Pd1 111.1(6)
C2 C3 C4 119.7(7)
C2 C3 C19 121.3(7)
C4 C3 C19 119.0(7)
C5 C4 C3 117.8(7)
C5 C4 C18 120.7(8)
C3 C4 C18 121.5(8)
C11 C10 C17 111.6(8)
C11 C10 C9 108.9(8)
C17 C10 C9 109.2(8)
C11 C10 H10 109.0
C17 C10 H10 109.0
C9 C10 H10 109.0
C4 C18 H18A 109.5
C4 C18 H18B 109.5
H18A C18 H18B 109.5
C4 C18 H18C 109.5
H18A C18 H18C 109.5
H18B C18 H18C 109.5
C25 C24 C23 119.7(10)
C25 C24 H24 120.1
C23 C24 H24 120.1
C15 C16 C8 110.5(7)
C15 C16 H16A 109.6
C8 C16 H16A 109.6
C15 C16 H16B 109.6
C8 C16 H16B 109.6
H16A C16 H16B 108.1
C8 C13 C12 109.7(7)
C8 C13 H13A 109.7
C12 C13 H13A 109.7
C8 C13 H13B 109.7
C12 C13 H13B 109.7
H13A C13 H13B 108.2
C22 C21 C20 119.5(9)
C22 C21 H21 120.2
C20 C21 H21 120.2
C14 C15 C16 108.7(8)
C14 C15 C17 112.0(9)
C16 C15 C17 107.8(7)
C14 C15 H15 109.4
C16 C15 H15 109.4
C17 C15 H15 109.4
C15 C14 C12 109.2(8)
C15 C14 H14A 109.8
C12 C14 H14A 109.8
C15 C14 H14B 109.8
C12 C14 H14B 109.8
H14A C14 H14B 108.3
C24 C25 C20 120.2(8)
C24 C25 H25 119.9
C20 C25 H25 119.9
C3 C19 H19A 109.5
C3 C19 H19B 109.5
H19A C19 H19B 109.5
C3 C19 H19C 109.5
H19A C19 H19C 109.5
H19B C19 H19C 109.5
C10 C9 C8 108.2(7)
C10 C9 H9A 110.1
C8 C9 H9A 110.1
C10 C9 H9B 110.1
C8 C9 H9B 110.1
H9A C9 H9B 108.4
C10 C17 C15 108.3(7)
C10 C17 H17A 110.0
C15 C17 H17A 110.0
C10 C17 H17B 110.0
C15 C17 H17B 110.0
H17A C17 H17B 108.4
C10 C11 C12 111.0(8)
C10 C11 H11A 109.4
C12 C11 H11A 109.4
C10 C11 H11B 109.4
C12 C11 H11B 109.4
H11A C11 H11B 108.0
F2 C26 F3 110.2(10)
F2 C26 F1 107.5(9)
F3 C26 F1 106.0(9)
F2 C26 S2 111.5(8)
F3 C26 S2 111.9(7)
F1 C26 S2 109.6(8)
C21 C22 C23 118.5(10)
C21 C22 H22 120.7
C23 C22 H22 120.7
C11 C12 C14 110.1(9)
C11 C12 C13 108.2(8)
C14 C12 C13 109.4(8)
C11 C12 H12 109.7
C14 C12 H12 109.7
C13 C12 H12 109.7
C24 C23 C22 121.6(9)
C24 C23 Cl1 119.0(9)
C22 C23 Cl1 119.4(9)
C27 C28 Cl3 139.3(16)
C27 C28 H28A 102.2
Cl3 C28 H28A 102.2
C27 C28 H28B 102.2
Cl3 C28 H28B 102.2
H28A C28 H28B 104.8
C28 C27 Cl2 97.4(13)
C28 C27 H27A 112.3
Cl2 C27 H27A 112.3
C28 C27 H27B 112.3
Cl2 C27 H27B 112.3
H27A C27 H27B 109.9

loop_
_geom_bond_atom_site_label_1
_geom_bond_atom_site_label_2
_geom_bond_distance
Pd1 C1 1.963(8)
Pd1 O1 2.026(5)
Pd1 N1 2.110(6)
Pd1 O2 2.197(5)
S2 O4 1.430(6)
S2 O3 1.443(5)
S2 O2 1.444(5)
S2 C26 1.830(11)
S1 O5 1.421(6)
S1 O6 1.437(5)
S1 N1 1.696(6)
S1 C20 1.745(8)
Cl1 C23 1.726(9)
O1 C7 1.264(8)
N1 H1B 0.89(2)
N1 H1A 0.90(2)
C6 C1 1.406(10)
C6 C5 1.429(11)
C6 C7 1.468(10)
F2 C26 1.295(13)
F3 C26 1.301(11)
C8 C7 1.502(9)
C8 C13 1.526(11)
C8 C16 1.533(11)
C8 C9 1.563(11)
Cl3 C28 1.716(14)
F1 C26 1.325(11)
C2 C1 1.344(11)
C2 C3 1.394(10)
C2 H2 0.9300
C20 C25 1.396(11)
C20 C21 1.401(11)
C5 C4 1.395(11)
C5 H5 0.9300
C3 C4 1.398(10)
C3 C19 1.494(11)
C4 C18 1.507(11)
C10 C11 1.504(13)
C10 C17 1.528(12)
C10 C9 1.541(12)
C10 H10 0.9800
C18 H18A 0.9600
C18 H18B 0.9600
C18 H18C 0.9600
C24 C25 1.357(11)
C24 C23 1.390(14)
C24 H24 0.9300
C16 C15 1.531(11)
C16 H16A 0.9700
C16 H16B 0.9700
C13 C12 1.540(10)
C13 H13A 0.9700
C13 H13B 0.9700
C21 C22 1.389(13)
C21 H21 0.9300
C15 C14 1.520(12)
C15 C17 1.558(13)
C15 H15 0.9800
C14 C12 1.533(13)
C14 H14A 0.9700
C14 H14B 0.9700
C25 H25 0.9300
C19 H19A 0.9600
C19 H19B 0.9600
C19 H19C 0.9600
C9 H9A 0.9700
C9 H9B 0.9700
C17 H17A 0.9700
C17 H17B 0.9700
C11 C12 1.524(14)
C11 H11A 0.9700
C11 H11B 0.9700
C22 C23 1.397(16)
C22 H22 0.9300
C12 H12 0.9800
Cl2 C27 1.727(13)
C28 C27 1.51(2)
C28 H28A 0.9700
C28 H28B 0.9700
C27 H27A 0.9700
C27 H27B 0.9700

loop_
_geom_hbond_atom_site_label_D
_geom_hbond_atom_site_label_H
_geom_hbond_atom_site_label_A
_geom_hbond_distance_DH
_geom_hbond_distance_HA
_geom_hbond_distance_DA
_geom_hbond_angle_DHA
_geom_hbond_site_symmetry_A
N1 H1B O3 0.89(2) 2.15(2) 3.030(8) 171(6) 3_557
N1 H1A O4 0.90(2) 2.06(4) 2.893(9) 153(6) .

loop_
_geom_torsion_atom_site_label_1
_geom_torsion_atom_site_label_2
_geom_torsion_atom_site_label_3
_geom_torsion_atom_site_label_4
_geom_torsion
C1 Pd1 O1 C7 2.0(6)
N1 Pd1 O1 C7 -86(15)
O2 Pd1 O1 C7 178.8(6)
O4 S2 O2 Pd1 21.0(6)
O3 S2 O2 Pd1 -114.2(5)
C26 S2 O2 Pd1 134.5(6)
C1 Pd1 O2 S2 -166.9(12)
O1 Pd1 O2 S2 175.5(5)
N1 Pd1 O2 S2 -3.5(5)
O5 S1 N1 Pd1 81.3(4)
O6 S1 N1 Pd1 -48.0(4)
C20 S1 N1 Pd1 -163.1(4)
C1 Pd1 N1 S1 -91.6(4)
O1 Pd1 N1 S1 -4(15)
O2 Pd1 N1 S1 91.3(4)
Pd1 O1 C7 C6 -5.0(8)
Pd1 O1 C7 C8 174.5(5)
C1 C6 C7 O1 6.7(10)
C5 C6 C7 O1 -173.9(7)
C1 C6 C7 C8 -172.8(7)
C5 C6 C7 C8 6.6(13)
C13 C8 C7 O1 -8.9(10)
C16 C8 C7 O1 -128.8(8)
C9 C8 C7 O1 110.2(8)
C13 C8 C7 C6 170.6(8)
C16 C8 C7 C6 50.7(10)
C9 C8 C7 C6 -70.3(10)
O5 S1 C20 C25 -150.1(6)
O6 S1 C20 C25 -16.4(7)
N1 S1 C20 C25 96.6(6)
O5 S1 C20 C21 25.7(8)
O6 S1 C20 C21 159.3(7)
N1 S1 C20 C21 -87.7(8)
C1 C6 C5 C4 0.4(12)
C7 C6 C5 C4 -179.0(7)
C3 C2 C1 C6 2.4(12)
C3 C2 C1 Pd1 -175.0(6)
C5 C6 C1 C2 -2.2(11)
C7 C6 C1 C2 177.2(7)
C5 C6 C1 Pd1 175.6(6)
C7 C6 C1 Pd1 -5.0(9)
O1 Pd1 C1 C2 179.3(8)
N1 Pd1 C1 C2 -1.7(8)
O2 Pd1 C1 C2 161.5(11)
O1 Pd1 C1 C6 1.8(5)
N1 Pd1 C1 C6 -179.3(5)
O2 Pd1 C1 C6 -16.0(18)
C1 C2 C3 C4 -0.5(12)
C1 C2 C3 C19 -179.5(8)
C6 C5 C4 C3 1.4(12)
C6 C5 C4 C18 179.9(7)
C2 C3 C4 C5 -1.3(12)
C19 C3 C4 C5 177.6(8)
C2 C3 C4 C18 -179.8(7)
C19 C3 C4 C18 -0.9(12)
C7 C8 C16 C15 -180.0(7)
C13 C8 C16 C15 59.7(9)
C9 C8 C16 C15 -59.2(9)
C7 C8 C13 C12 -179.8(7)
C16 C8 C13 C12 -58.8(9)
C9 C8 C13 C12 60.8(9)
C25 C20 C21 C22 -0.3(15)
S1 C20 C21 C22 -176.0(8)
C8 C16 C15 C14 -60.9(10)
C8 C16 C15 C17 60.7(10)
C16 C15 C14 C12 60.9(11)
C17 C15 C14 C12 -58.1(11)
C23 C24 C25 C20 -0.9(14)
C21 C20 C25 C24 0.1(13)
S1 C20 C25 C24 175.8(7)
C11 C10 C9 C8 60.6(10)
C17 C10 C9 C8 -61.5(10)
C7 C8 C9 C10 179.9(7)
C13 C8 C9 C10 -60.6(9)
C16 C8 C9 C10 58.4(9)
C11 C10 C17 C15 -56.2(10)
C9 C10 C17 C15 64.3(10)
C14 C15 C17 C10 56.7(10)
C16 C15 C17 C10 -62.8(10)
C17 C10 C11 C12 58.7(10)
C9 C10 C11 C12 -62.0(10)
O4 S2 C26 F2 176.8(7)
O3 S2 C26 F2 -62.8(8)
O2 S2 C26 F2 56.3(8)
O4 S2 C26 F3 -59.3(9)
O3 S2 C26 F3 61.0(9)
O2 S2 C26 F3 -179.9(8)
O4 S2 C26 F1 57.9(8)
O3 S2 C26 F1 178.2(7)
O2 S2 C26 F1 -62.6(8)
C20 C21 C22 C23 1.2(17)
C10 C11 C12 C14 -58.7(10)
C10 C11 C12 C13 60.8(11)
C15 C14 C12 C11 57.9(10)
C15 C14 C12 C13 -60.9(11)
C8 C13 C12 C11 -60.0(10)
C8 C13 C12 C14 60.0(11)
C25 C24 C23 C22 1.9(17)
C25 C24 C23 Cl1 -177.1(8)
C21 C22 C23 C24 -2.0(18)
C21 C22 C23 Cl1 176.9(9)
Cl3 C28 C27 Cl2 19(3)
